data_7237123
loop_
_publ_author_name
'Szimhardt, Norbert'
'Wurzenberger, Maximilian H. H.'
'Klap\"otke, Thomas M.'
'Lechner, Jasmin T.'
'Reichherzer, Hannes'
'Unger, Cornelia C.'
'Stierstorfer, J\"org'

_publ_section_title
;
 Highly functional energetic complexes: stability tuning through
 coordination diversity of isomeric propyl-linked ditetrazoles
;
_journal_issue 15
_journal_name_full 'Journal of Materials Chemistry A'
_journal_page_first 6565
_journal_paper_doi 10.1039/C8TA01412D
_journal_volume 6
_journal_year 2018
_chemical_formula_moiety '	3(C5 H8 Mn0.33 N8), 2(Cl O4)'
_chemical_formula_sum 'C15 H24 Cl2 Mn N24 O8'
_chemical_formula_weight 794.42
_chemical_name_common 'tris(1,1-ditetrazolylpropane) manganese(II) diperchlorate'
_chemical_name_systematic
;
tris(1,1-ditetrazolylpropane) manganese(II) diperchlorate
;
_space_group_IT_number 165
_space_group_name_Hall '-P 3 2"c'
_space_group_name_H-M_alt 'P -3 c 1'
_symmetry_cell_setting hexagonal
_symmetry_Int_Tables_number 165
_symmetry_space_group_name_Hall '-P 3 2"c'
_symmetry_space_group_name_H-M 'P -3 c 1'
_atom_sites_solution_hydrogens mixed
_audit_creation_date
;
'Sun Aug 07 07:06:55 2016'
;
_audit_creation_method SHELXL-2013
_audit_update_record
;
2018-01-12 deposited with the CCDC.
2018-03-08 downloaded from the CCDC.
;
_cell_angle_alpha 90
_cell_angle_beta 90
_cell_angle_gamma 120
_cell_formula_units_Z 2
_cell_length_a 11.1661(2)
_cell_length_b 11.1661(2)
_cell_length_c 14.7523(4)
_cell_measurement_reflns_used 5282
_cell_measurement_temperature 173(2)
_cell_measurement_theta_max 31.9770
_cell_measurement_theta_min 5.0370
_cell_volume 1592.92(6)
_computing_cell_refinement
;
CrysAlisPro, Agilent Technologies,
Version 1.171.37.33 (release 27-03-2014 CrysAlis171 .NET)
(compiled Mar 27 2014,17:12:48)
;
_computing_data_collection
;
CrysAlisPro, Agilent Technologies,
Version 1.171.37.33 (release 27-03-2014 CrysAlis171 .NET)
(compiled Mar 27 2014,17:12:48)
;
_computing_data_reduction
;
CrysAlisPro, Agilent Technologies,
Version 1.171.37.33 (release 27-03-2014 CrysAlis171 .NET)
(compiled Mar 27 2014,17:12:48)
;
_computing_structure_refinement 'SHELXL-2013 (Sheldrick, 2013)'
_diffrn_ambient_temperature 173(2)
_diffrn_detector 'CCD plate'
_diffrn_detector_area_resol_mean 15.9809
_diffrn_detector_type Sapphire3
_diffrn_measured_fraction_theta_full 0.991
_diffrn_measured_fraction_theta_max 0.991
_diffrn_measurement_details
;
#__ type_ start__ end____ width___ exp.time_
  1 omega  -79.00   46.00   1.0000   60.0000
omega____ theta____ kappa____ phi______ frames
    -      -28.8557   19.0000   30.0000 125

#__ type_ start__ end____ width___ exp.time_
  2 omega  -72.00  -47.00   1.0000   60.0000
omega____ theta____ kappa____ phi______ frames
    -      -28.8557 -179.0000   90.0000 25

#__ type_ start__ end____ width___ exp.time_
  3 omega  -31.00    9.00   1.0000   60.0000
omega____ theta____ kappa____ phi______ frames
    -      -28.8557  -87.0000  -97.0000 40

#__ type_ start__ end____ width___ exp.time_
  4 omega  -99.00  -35.00   1.0000   60.0000
omega____ theta____ kappa____ phi______ frames
    -      -28.8557  -57.0000   60.0000 64

#__ type_ start__ end____ width___ exp.time_
  5 omega  -15.00   75.00   1.0000   60.0000
omega____ theta____ kappa____ phi______ frames
    -       29.9494  -99.0000  150.0000 90

#__ type_ start__ end____ width___ exp.time_
  6 omega   63.00  110.00   1.0000   60.0000
omega____ theta____ kappa____ phi______ frames
    -       29.9494  179.0000  120.0000 47

#__ type_ start__ end____ width___ exp.time_
  7 omega   66.00  101.00   1.0000   60.0000
omega____ theta____ kappa____ phi______ frames
    -       29.9494   77.0000    0.0000 35

#__ type_ start__ end____ width___ exp.time_
  8 omega   34.00   94.00   1.0000   60.0000
omega____ theta____ kappa____ phi______ frames
    -       29.9494  179.0000  -30.0000 60

;
_diffrn_measurement_device 'four-circle diffractometer'
_diffrn_measurement_device_type 'Xcalibur, Sapphire3'
_diffrn_measurement_method '\w scans'
_diffrn_orient_matrix_UB_11 0.0144877000
_diffrn_orient_matrix_UB_12 0.0510648000
_diffrn_orient_matrix_UB_13 0.0334960000
_diffrn_orient_matrix_UB_21 0.0544462000
_diffrn_orient_matrix_UB_22 0.0500395000
_diffrn_orient_matrix_UB_23 -0.0272059000
_diffrn_orient_matrix_UB_31 -0.0469719000
_diffrn_orient_matrix_UB_32 0.0164323000
_diffrn_orient_matrix_UB_33 -0.0212097000
_diffrn_radiation_monochromator graphite
_diffrn_radiation_probe x-ray
_diffrn_radiation_type MoK\a
_diffrn_radiation_wavelength 0.71073
_diffrn_reflns_av_R_equivalents 0.0220
_diffrn_reflns_av_sigmaI/netI 0.0365
_diffrn_reflns_av_unetI/netI 0.0096
_diffrn_reflns_Laue_measured_fraction_full 0.991
_diffrn_reflns_Laue_measured_fraction_max 0.991
_diffrn_reflns_limit_h_max 13
_diffrn_reflns_limit_h_min -13
_diffrn_reflns_limit_k_max 13
_diffrn_reflns_limit_k_min -13
_diffrn_reflns_limit_l_max 18
_diffrn_reflns_limit_l_min -18
_diffrn_reflns_number 11705
_diffrn_reflns_point_group_measured_fraction_full 0.991
_diffrn_reflns_point_group_measured_fraction_max 0.991
_diffrn_reflns_theta_full 25.242
_diffrn_reflns_theta_max 25.992
_diffrn_reflns_theta_min 4.215
_diffrn_source 'Enhance (Mo) X-ray Source'
_exptl_absorpt_coefficient_mu 0.665
_exptl_absorpt_correction_T_max 1.00000
_exptl_absorpt_correction_T_min 0.79136
_exptl_absorpt_correction_type multi-scan
_exptl_absorpt_process_details
;
CrysAlisPro, Agilent Technologies,
Version 1.171.37.33 (release 27-03-2014 CrysAlis171 .NET)
(compiled Mar 27 2014,17:12:48)
Empirical absorption correction using spherical harmonics,
 implemented in SCALE3 ABSPACK scaling algorithm.
;
_exptl_crystal_colour colorless
_exptl_crystal_density_diffrn 1.656
_exptl_crystal_description block
_exptl_crystal_F_000 810
_exptl_crystal_size_max 0.660
_exptl_crystal_size_mid 0.370
_exptl_crystal_size_min 0.230
_refine_diff_density_max 0.399
_refine_diff_density_min -0.341
_refine_diff_density_rms 0.042
_refine_ls_extinction_coef 0.0033(11)
_refine_ls_extinction_method SHELXL
_refine_ls_goodness_of_fit_ref 1.083
_refine_ls_hydrogen_treatment constr
_refine_ls_matrix_type full
_refine_ls_number_parameters 98
_refine_ls_number_reflns 1036
_refine_ls_number_restraints 0
_refine_ls_restrained_S_all 1.083
_refine_ls_R_factor_all 0.0332
_refine_ls_R_factor_gt 0.0292
_refine_ls_shift/su_max 0.000
_refine_ls_shift/su_mean 0.000
_refine_ls_structure_factor_coef Fsqd
_refine_ls_weighting_details 'w=1/[\s^2^(Fo^2^)+(0.0433P)^2^+0.7064P] where P=(Fo^2^+2Fc^2^)/3'
_refine_ls_weighting_scheme calc
_refine_ls_wR_factor_gt 0.0782
_refine_ls_wR_factor_ref 0.0825
_reflns_Friedel_coverage 0.000
_reflns_number_gt 925
_reflns_number_total 1036
_reflns_threshold_expression 'I > 2\s(I)'
_cod_data_source_file c8ta01412d2.cif
_cod_data_source_block lx372
_cod_original_cell_volume 1592.92(7)
_cod_original_sg_symbol_H-M ' P -3 c 1'
_cod_database_code 7237123
_shelx_space_group_comment
;
The symmetry employed for this shelxl refinement is uniquely defined
by the following loop, which should always be used as a source of
symmetry information in preference to the above space-group names.
They are only intended as comments.
;
_shelx_estimated_absorpt_t_min 0.668
_shelx_estimated_absorpt_t_max 0.862
_shelxl_version_number 2013-4

loop_
_space_group_symop_operation_xyz
'x, y, z'
'-y, x-y, z'
'-x+y, -x, z'
'y, x, -z+1/2'
'-x, -x+y, -z+1/2'
'x-y, -y, -z+1/2'
'-x, -y, -z'
'y, -x+y, -z'
'x-y, x, -z'
'-y, -x, z-1/2'
'x, x-y, z-1/2'
'-x+y, y, z-1/2'

loop_
_atom_site_label
_atom_site_type_symbol
_atom_site_fract_x
_atom_site_fract_y
_atom_site_fract_z
_atom_site_U_iso_or_equiv
_atom_site_adp_type
_atom_site_occupancy
_atom_site_site_symmetry_order
_atom_site_calc_flag
_atom_site_refinement_flags_posn
_atom_site_refinement_flags_adp
_atom_site_refinement_flags_occupancy
_atom_site_disorder_assembly
_atom_site_disorder_group
Mn01 Mn 0.0000 0.0000 0.0000 0.0236(2) Uani 1 6 d S T P . .
N1 N 0.13845(13) 0.18482(13) 0.08625(8) 0.0302(3) Uani 1 1 d . . . . .
N2 N 0.08721(16) 0.24895(16) 0.13808(11) 0.0448(4) Uani 1 1 d . . . . .
N3 N 0.18722(17) 0.35750(17) 0.17522(12) 0.0476(4) Uani 1 1 d . . . . .
N4 N 0.30510(14) 0.36495(13) 0.14795(9) 0.0328(3) Uani 1 1 d . . . . .
C1 C 0.27324(17) 0.25940(16) 0.09380(11) 0.0356(4) Uani 1 1 d . . . . .
H1 H 0.3378 0.2403 0.0648 0.043 Uiso 1 1 calc R U . . .
C2 C 0.4413(2) 0.48642(18) 0.16870(12) 0.0464(5) Uani 1 1 d . . . . .
C3 C 0.5240(3) 0.4649(3) 0.2316(2) 0.0337(7) Uani 0.5 1 d . . P . .
H3A H 0.6184 0.5461 0.2276 0.040 Uiso 0.5 1 calc R U P . .
H3B H 0.5301 0.3842 0.2100 0.040 Uiso 0.5 1 calc R U P . .
Cl1A Cl 0.6667 0.3333 0.0398(3) 0.0343(7) Uani 0.666(8) 3 d S T P A 1
O2A O 0.6667 0.3333 0.1349(3) 0.112(3) Uani 0.666(8) 3 d S T P A 1
O1A O 0.5318(6) 0.2446(7) 0.0098(5) 0.095(2) Uani 0.666(8) 1 d . . P A 1
O1B O 0.5341(13) 0.2226(12) 0.0412(7) 0.065(3) Uani 0.334(8) 1 d . . P A 2
O2B O 0.6667 0.3333 -0.0826(5) 0.065(3) Uani 0.334(8) 3 d S T P A 2
Cl1B Cl 0.6667 0.3333 0.0151(6) 0.0406(17) Uani 0.334(8) 3 d S T P A 2
H2B H 0.4937 0.5197 0.1100 0.049 Uiso 0.5 1 d R U P A 1
H2A H 0.4262 0.5610 0.1907 0.049 Uiso 0.5 1 d R U P A 1
H2C H 0.4575 0.5620 0.1287 0.049 Uiso 0.5 1 d R U P A 2
H2D H 0.5266 0.4625 0.1441 0.049 Uiso 0.5 1 d R U P A 2

loop_
_atom_site_aniso_label
_atom_site_aniso_U_11
_atom_site_aniso_U_22
_atom_site_aniso_U_33
_atom_site_aniso_U_23
_atom_site_aniso_U_13
_atom_site_aniso_U_12
Mn01 0.0223(2) 0.0223(2) 0.0261(3) 0.000 0.000 0.01114(12)
N1 0.0302(7) 0.0274(7) 0.0327(7) -0.0038(5) -0.0041(5) 0.0143(6)
N2 0.0372(8) 0.0417(9) 0.0559(9) -0.0179(7) -0.0066(7) 0.0201(7)
N3 0.0423(9) 0.0390(9) 0.0595(10) -0.0191(7) -0.0085(7) 0.0188(7)
N4 0.0338(7) 0.0238(6) 0.0343(7) 0.0010(5) -0.0044(5) 0.0096(6)
C1 0.0320(8) 0.0324(8) 0.0389(8) -0.0052(7) -0.0020(7) 0.0135(7)
C2 0.0426(10) 0.0282(9) 0.0434(10) 0.0024(7) -0.0066(8) -0.0012(8)
C3 0.0234(15) 0.0302(16) 0.0364(16) 0.0011(12) 0.0016(12) 0.0051(13)
Cl1A 0.0313(7) 0.0313(7) 0.0403(18) 0.000 0.000 0.0157(3)
O2A 0.148(4) 0.148(4) 0.039(2) 0.000 0.000 0.074(2)
O1A 0.042(2) 0.085(4) 0.133(5) -0.049(3) -0.021(3) 0.012(3)
O1B 0.050(5) 0.058(4) 0.077(5) 0.030(4) 0.028(4) 0.020(3)
O2B 0.078(4) 0.078(4) 0.038(4) 0.000 0.000 0.039(2)
Cl1B 0.0373(15) 0.0373(15) 0.047(4) 0.000 0.000 0.0186(7)

loop_
_atom_type_symbol
_atom_type_description
_atom_type_scat_dispersion_real
_atom_type_scat_dispersion_imag
_atom_type_scat_source
C C 0.0033 0.0016 'International Tables Vol C Tables 4.2.6.8 and 6.1.1.4'
Cl Cl 0.1484 0.1585 'International Tables Vol C Tables 4.2.6.8 and 6.1.1.4'
Mn Mn 0.3368 0.7283 'International Tables Vol C Tables 4.2.6.8 and 6.1.1.4'
N N 0.0061 0.0033 'International Tables Vol C Tables 4.2.6.8 and 6.1.1.4'
O O 0.0106 0.0060 'International Tables Vol C Tables 4.2.6.8 and 6.1.1.4'
H H 0.0000 0.0000 'International Tables Vol C Tables 4.2.6.8 and 6.1.1.4'

loop_
_geom_angle_atom_site_label_1
_geom_angle_atom_site_label_2
_geom_angle_atom_site_label_3
_geom_angle
_geom_angle_site_symmetry_1
_geom_angle_site_symmetry_3
N1 Mn01 N1 180.0 . 7
N1 Mn01 N1 88.76(4) . 9
N1 Mn01 N1 91.24(4) 7 9
N1 Mn01 N1 91.24(4) . 2
N1 Mn01 N1 88.76(4) 7 2
N1 Mn01 N1 88.76(4) 9 2
N1 Mn01 N1 88.76(4) . 8
N1 Mn01 N1 91.24(4) 7 8
N1 Mn01 N1 91.24(4) 9 8
N1 Mn01 N1 180.00(7) 2 8
N1 Mn01 N1 91.24(4) . 3
N1 Mn01 N1 88.76(4) 7 3
N1 Mn01 N1 180.00(7) 9 3
N1 Mn01 N1 91.24(4) 2 3
N1 Mn01 N1 88.76(4) 8 3
C1 N1 N2 105.70(13) . .
C1 N1 Mn01 132.37(11) . .
N2 N1 Mn01 121.69(10) . .
N3 N2 N1 109.91(14) . .
N2 N3 N4 107.05(14) . .
C1 N4 N3 108.03(13) . .
C1 N4 C2 129.85(16) . .
N3 N4 C2 121.56(15) . .
N1 C1 N4 109.31(15) . .
N1 C1 H1 125.3 . .
N4 C1 H1 125.3 . .
C3 C2 N4 116.14(18) . .
C3 C2 C3 51.1(3) . 4
N4 C2 C3 114.33(18) . 4
C3 C2 H2B 108.6 . .
N4 C2 H2B 107.6 . .
C3 C2 H2B 138.1 4 .
C3 C2 H2A 109.3 . .
N4 C2 H2A 108.2 . .
C3 C2 H2A 61.7 4 .
H2B C2 H2A 106.6 . .
C3 C2 H2C 134.0 . .
N4 C2 H2C 109.4 . .
C3 C2 H2C 114.7 4 .
C3 C2 H2D 59.1 . .
N4 C2 H2D 108.0 . .
C3 C2 H2D 108.4 4 .
H2C C2 H2D 101.1 . .
C2 C3 C2 121.3(2) . 4
C2 C3 H3A 107.0 . .
C2 C3 H3A 107.0 4 .
C2 C3 H3B 107.0 . .
C2 C3 H3B 107.0 4 .
H3A C3 H3B 106.7 . .
C2 C3 H2D 51.0 . .
C2 C3 H2D 166.7 4 .
H3A C3 H2D 86.3 . .
H3B C3 H2D 69.3 . .
O1A Cl1A O1A 110.5(4) 3_665 .
O1A Cl1A O1A 110.5(4) 3_665 2_655
O1A Cl1A O1A 110.5(4) . 2_655
O1A Cl1A O2A 108.5(4) 3_665 .
O1A Cl1A O2A 108.5(4) . .
O1A Cl1A O2A 108.5(4) 2_655 .
O1B Cl1B O1B 113.0(5) 2_655 3_665
O1B Cl1B O1B 113.0(5) 2_655 .
O1B Cl1B O1B 113.0(5) 3_665 .
O1B Cl1B O2B 105.7(6) 2_655 .
O1B Cl1B O2B 105.7(6) 3_665 .
O1B Cl1B O2B 105.7(6) . .

loop_
_geom_bond_atom_site_label_1
_geom_bond_atom_site_label_2
_geom_bond_distance
_geom_bond_site_symmetry_2
Mn01 N1 2.2533(12) .
Mn01 N1 2.2533(12) 7
Mn01 N1 2.2533(12) 9
Mn01 N1 2.2533(12) 2
Mn01 N1 2.2533(12) 8
Mn01 N1 2.2533(12) 3
N1 C1 1.311(2) .
N1 N2 1.354(2) .
N2 N3 1.290(2) .
N3 N4 1.339(2) .
N4 C1 1.317(2) .
N4 C2 1.477(2) .
C1 H1 0.9500 .
C2 C3 1.412(4) .
C2 C3 1.516(4) 4
C2 H2B 1.0067 .
C2 H2A 0.9832 .
C2 H2C 0.9692 .
C2 H2D 1.1683 .
C3 C2 1.517(4) 4
C3 H3A 0.9900 .
C3 H3B 0.9900 .
C3 H2D 1.2906 .
Cl1A O1A 1.397(6) 3_665
Cl1A O1A 1.397(6) .
Cl1A O1A 1.397(6) 2_655
Cl1A O2A 1.403(6) .
O1B Cl1B 1.428(11) .
O2B Cl1B 1.441(11) .
Cl1B O1B 1.428(11) 2_655
Cl1B O1B 1.428(11) 3_665

loop_
_geom_torsion_atom_site_label_1
_geom_torsion_atom_site_label_2
_geom_torsion_atom_site_label_3
_geom_torsion_atom_site_label_4
_geom_torsion
_geom_torsion_site_symmetry_1
_geom_torsion_site_symmetry_4
C1 N1 N2 N3 -0.04(19) . .
Mn01 N1 N2 N3 -175.00(12) . .
N1 N2 N3 N4 -0.1(2) . .
N2 N3 N4 C1 0.2(2) . .
N2 N3 N4 C2 172.40(15) . .
N2 N1 C1 N4 0.19(18) . .
Mn01 N1 C1 N4 174.39(10) . .
N3 N4 C1 N1 -0.28(19) . .
C2 N4 C1 N1 -171.56(15) . .
C1 N4 C2 C3 -79.2(3) . .
N3 N4 C2 C3 110.5(2) . .
C1 N4 C2 C3 -136.1(2) . 4
N3 N4 C2 C3 53.7(3) . 4
N4 C2 C3 C2 -70.5(3) . 4
C3 C2 C3 C2 30.6(3) 4 4
